data_7026722
loop_
_publ_author_name
'Li, Hao-Hong'
'Chen, Zhi-Rong'
'Cheng, Li-Chuan'
'Wang, Yun-Jie'
'Feng, Miao'
'Wang, Min'

_publ_section_title
;
 Hybrid polymeric iodoplumbates constructed from morpholine and its
 derivatives: structures and properties.
;
_journal_issue 45
_journal_name_full 'Dalton transactions (Cambridge, England : 2003)'
_journal_page_first 11000
_journal_page_last 11007
_journal_paper_doi 10.1039/c0dt00622j
_journal_volume 39
_journal_year 2010
_chemical_formula_moiety 'C10 H22 I8 N2 O2 Pb3, 2(C3 H7 N O)'
_chemical_formula_sum 'C16 H36 I8 N4 O4 Pb3'
_chemical_formula_weight 1985.29
_chemical_name_systematic
;
?
;
_space_group_IT_number 1
_symmetry_cell_setting triclinic
_symmetry_space_group_name_Hall 'P 1'
_symmetry_space_group_name_H-M 'P 1'
_atom_sites_solution_hydrogens geom
_atom_sites_solution_primary direct
_atom_sites_solution_secondary difmap
_audit_creation_method SHELXL-97
_cell_angle_alpha 66.53(3)
_cell_angle_beta 76.86(3)
_cell_angle_gamma 86.97(3)
_cell_formula_units_Z 1
_cell_length_a 9.4126(19)
_cell_length_b 9.941(2)
_cell_length_c 12.019(2)
_cell_measurement_reflns_used 25
_cell_measurement_temperature 293(2)
_cell_measurement_theta_max 18
_cell_measurement_theta_min 12
_cell_volume 1003.7(4)
_computing_cell_refinement 'TEXRAY software'
_computing_data_collection 'TEXRAY software (Molecular Structure Corporation, 1999)'
_computing_data_reduction 'TEXSAN (Molecular Structure Corporation, 1999)'
_computing_molecular_graphics 'ORTEX (P.McArdle, 1995)'
_computing_publication_material 'SHELXL-97/2 (Sheldrick,1997)')'
_computing_structure_refinement 'SHELXL-97 (Sheldrick, 1997)'
_computing_structure_solution 'SHELXS-97 (Sheldrick, 1997)'
_diffrn_ambient_temperature 293(2)
_diffrn_detector_area_resol_mean None
_diffrn_measured_fraction_theta_full 0.990
_diffrn_measured_fraction_theta_max 0.990
_diffrn_measurement_device_type 'Rigaku Weissenberg IP'
_diffrn_measurement_method 'scintillation counter'
_diffrn_radiation_monochromator graphite
_diffrn_radiation_source 'rotor target'
_diffrn_radiation_type MoK\a
_diffrn_radiation_wavelength 0.71073
_diffrn_reflns_av_R_equivalents 0.0474
_diffrn_reflns_av_sigmaI/netI 0.0825
_diffrn_reflns_limit_h_max 12
_diffrn_reflns_limit_h_min -11
_diffrn_reflns_limit_k_max 11
_diffrn_reflns_limit_k_min -12
_diffrn_reflns_limit_l_max 15
_diffrn_reflns_limit_l_min -15
_diffrn_reflns_number 9822
_diffrn_reflns_theta_full 27.48
_diffrn_reflns_theta_max 27.48
_diffrn_reflns_theta_min 3.22
_diffrn_standards_decay_% 'not measured'
_diffrn_standards_interval_count 'not measured'
_diffrn_standards_interval_time 'not measured'
_diffrn_standards_number None
_exptl_absorpt_coefficient_mu 18.726
_exptl_absorpt_correction_T_max 1.00
_exptl_absorpt_correction_T_min 0.25
_exptl_absorpt_correction_type multi-scan
_exptl_absorpt_process_details 'TEXRAY software (Molecular Structure Corporation, 1999)'
_exptl_crystal_colour Colourless
_exptl_crystal_density_diffrn 3.284
_exptl_crystal_density_method 'not measured'
_exptl_crystal_description Parallelepiped
_exptl_crystal_F_000 862
_exptl_crystal_size_max 0.50
_exptl_crystal_size_mid 0.40
_exptl_crystal_size_min 0.20
_refine_diff_density_max 1.974
_refine_diff_density_min -2.752
_refine_diff_density_rms 0.318
_refine_ls_abs_structure_details 'Flack H D (1983), Acta Cryst. A39, 876-881'
_refine_ls_abs_structure_Flack 0.11(12)
_refine_ls_extinction_method none
_refine_ls_goodness_of_fit_ref 1.065
_refine_ls_hydrogen_treatment constr
_refine_ls_matrix_type full
_refine_ls_number_parameters 231
_refine_ls_number_reflns 7459
_refine_ls_number_restraints 13
_refine_ls_restrained_S_all 1.065
_refine_ls_R_factor_all 0.0647
_refine_ls_R_factor_gt 0.0505
_refine_ls_shift/su_max 0.027
_refine_ls_shift/su_mean 0.004
_refine_ls_structure_factor_coef Fsqd
_refine_ls_weighting_details 'calc w=1/[\s^2^(Fo^2^)+(0.0794P)^2^+1.6809P] where P=(Fo^2^+2Fc^2^)/3'
_refine_ls_weighting_scheme calc
_refine_ls_wR_factor_gt 0.1329
_refine_ls_wR_factor_ref 0.1489
_reflns_number_gt 5924
_reflns_number_total 7459
_reflns_threshold_expression >2sigma(I)
_cod_data_source_file c0dt00622j.txt
_cod_data_source_block a
_cod_depositor_comments
;
The following automatic conversions were performed:

'_symmetry_cell_setting' value 'Triclinic' changed to 'triclinic'
according to /home/saulius/struct/CIF-dictionaries/cif_core.dic
dictionary named 'cif_core.dic' version 2.4.2 from
2011-04-26.

'_exptl_absorpt_correction_type' value 'Multi-Scan'
changed to 'multi-scan' according to
/home/saulius/struct/CIF-dictionaries/cif_core.dic dictionary named
'cif_core.dic' version 2.4.2 from 2011-04-26.

Automatic conversion script
Id: cif_fix_values 1891 2012-01-12 08:04:46Z andrius 
;
_cod_original_cell_volume 1003.7(3)
_cod_original_sg_symbol_Hall P1
_cod_original_sg_symbol_H-M P1
_cod_database_code 7026722

loop_
_symmetry_equiv_pos_as_xyz
'x, y, z'

loop_
_atom_site_label
_atom_site_type_symbol
_atom_site_fract_x
_atom_site_fract_y
_atom_site_fract_z
_atom_site_U_iso_or_equiv
_atom_site_adp_type
_atom_site_occupancy
_atom_site_symmetry_multiplicity
_atom_site_calc_flag
_atom_site_refinement_flags
Pb1 Pb 0.88518(9) 0.46259(8) 0.35128(8) 0.0347(3) Uani 1 1 d .
Pb3 Pb 0.8651(2) 1.1181(2) -0.3325(2) 0.03836(14) Uani 1 1 d .
Pb2 Pb 0.84503(9) 0.77422(8) -0.01554(8) 0.0340(3) Uani 1 1 d .
I7 I 0.5939(3) 0.9900(3) -0.1017(3) 0.0583(8) Uani 1 1 d .
I4 I 0.6570(4) 0.7047(4) 0.2637(3) 0.0719(10) Uani 1 1 d .
I8 I 0.9189(3) 0.7890(3) -0.2856(3) 0.0508(7) Uani 1 1 d .
I6 I 1.0331(3) 1.0673(3) -0.1053(3) 0.0550(7) Uani 1 1 d .
I3 I 0.8106(3) 0.4495(3) 0.6209(3) 0.0574(8) Uani 1 1 d .
I1 I 0.6977(3) 0.1746(3) 0.4402(3) 0.0556(8) Uani 1 1 d .
I2 I 1.1369(3) 0.2464(3) 0.4393(3) 0.0575(7) Uani 1 1 d .
I5 I 1.0756(3) 0.5354(4) 0.0723(3) 0.0711(10) Uani 1 1 d .
N1 N 1.2120(19) 0.9769(17) 0.2502(19) 0.032(5) Uiso 1 1 d D
H1N H 1.2332 0.9569 0.3253 0.038 Uiso 1 1 calc R
N2 N 1.5021(16) 1.2814(15) 0.0810(16) 0.019(3) Uiso 1 1 d D
H2N H 1.4617 1.3154 0.0134 0.023 Uiso 1 1 calc R
O1 O 1.042(2) 0.718(2) 0.301(2) 0.040(5) Uani 1 1 d D
O2 O 1.687(3) 1.536(3) 0.008(3) 0.077(9) Uani 1 1 d D
O3 O 1.350(3) -0.136(3) 0.437(3) 0.060(6) Uiso 1 1 d .
N3 N 1.409(4) -0.171(3) 0.621(3) 0.051(8) Uiso 1 1 d D
C1 C 1.262(2) 0.843(3) 0.207(3) 0.029(5) Uiso 1 1 d D
H1A H 1.2424 0.8666 0.1255 0.035 Uiso 1 1 calc R
H1B H 1.3660 0.8320 0.2000 0.035 Uiso 1 1 calc R
C2 C 1.190(2) 0.713(3) 0.289(3) 0.042(5) Uiso 1 1 d D
H2A H 1.2255 0.6362 0.2604 0.051 Uiso 1 1 calc R
H2B H 1.2121 0.6880 0.3696 0.051 Uiso 1 1 calc R
C3 C 0.983(2) 0.831(2) 0.356(2) 0.046(6) Uani 1 1 d D
H3A H 0.8774 0.8348 0.3676 0.055 Uiso 1 1 calc R
H3B H 1.0068 0.8063 0.4365 0.055 Uiso 1 1 calc R
C4 C 1.0549(18) 0.978(2) 0.263(2) 0.032(4) Uiso 1 1 d D
H4A H 1.0326 0.9997 0.1833 0.039 Uiso 1 1 calc R
H4B H 1.0161 1.0547 0.2910 0.039 Uiso 1 1 calc R
C5 C 1.284(3) 1.118(3) 0.159(3) 0.047(8) Uani 1 1 d D
H5A H 1.2327 1.1967 0.1764 0.056 Uiso 1 1 calc R
H5B H 1.2766 1.1290 0.0764 0.056 Uiso 1 1 calc R
C6 C 1.446(3) 1.131(2) 0.160(3) 0.032(6) Uiso 1 1 d D
H6A H 1.4566 1.1055 0.2441 0.038 Uiso 1 1 calc R
H6B H 1.5021 1.0630 0.1285 0.038 Uiso 1 1 calc R
C7 C 1.461(3) 1.372(3) 0.149(3) 0.048(8) Uani 1 1 d D
H7A H 1.5048 1.3394 0.2203 0.058 Uiso 1 1 calc R
H7B H 1.3553 1.3664 0.1785 0.058 Uiso 1 1 calc R
C8 C 1.519(3) 1.545(3) 0.052(3) 0.056(7) Uiso 1 1 d D
H8A H 1.4728 1.5792 -0.0186 0.068 Uiso 1 1 calc R
H8B H 1.4971 1.6106 0.0947 0.068 Uiso 1 1 calc R
C9 C 1.720(2) 1.443(2) -0.045(2) 0.034(5) Uiso 1 1 d D
H9A H 1.8247 1.4463 -0.0738 0.041 Uiso 1 1 calc R
H9B H 1.6772 1.4744 -0.1171 0.041 Uiso 1 1 calc R
C10 C 1.6695(18) 1.288(2) 0.036(2) 0.031(4) Uiso 1 1 d D
H10A H 1.7146 1.2521 0.1070 0.037 Uiso 1 1 calc R
H10B H 1.6974 1.2265 -0.0103 0.037 Uiso 1 1 calc R
C11 C 1.322(2) -0.111(2) 0.5384(19) 0.025(4) Uiso 1 1 d D
H11 H 1.2451 -0.0538 0.5539 0.030 Uiso 1 1 calc R
C12 C 1.331(5) -0.094(5) 0.709(5) 0.129(16) Uiso 1 1 d .
H12A H 1.3766 -0.1207 0.7785 0.194 Uiso 1 1 calc R
H12B H 1.2298 -0.1251 0.7389 0.194 Uiso 1 1 calc R
H12C H 1.3399 0.0104 0.6637 0.194 Uiso 1 1 calc R
C13 C 1.530(3) -0.256(3) 0.595(3) 0.055(6) Uiso 1 1 d .
H13A H 1.5787 -0.2897 0.6630 0.083 Uiso 1 1 calc R
H13B H 1.5970 -0.1969 0.5199 0.083 Uiso 1 1 calc R
H13C H 1.4953 -0.3396 0.5859 0.083 Uiso 1 1 calc R
O4 O 1.399(3) 0.357(3) -0.114(2) 0.063(7) Uani 1 1 d .
N4 N 1.331(4) 0.403(3) -0.288(3) 0.049(8) Uani 1 1 d .
C14 C 1.402(6) 0.367(5) -0.203(6) 0.107(17) Uiso 1 1 d .
H14A H 1.4928 0.3390 -0.2338 0.128 Uiso 1 1 calc R
C15 C 1.201(4) 0.475(5) -0.295(4) 0.104(13) Uiso 1 1 d .
H15A H 1.1678 0.4969 -0.2231 0.156 Uiso 1 1 calc R
H15B H 1.1289 0.4127 -0.2989 0.156 Uiso 1 1 calc R
H15C H 1.2163 0.5641 -0.3688 0.156 Uiso 1 1 calc R
C16 C 1.350(3) 0.391(3) -0.402(3) 0.070(7) Uiso 1 1 d .
H16A H 1.4417 0.3490 -0.4196 0.104 Uiso 1 1 calc R
H16B H 1.3477 0.4867 -0.4661 0.104 Uiso 1 1 calc R
H16C H 1.2722 0.3293 -0.3982 0.104 Uiso 1 1 calc R

loop_
_atom_site_aniso_label
_atom_site_aniso_U_11
_atom_site_aniso_U_22
_atom_site_aniso_U_33
_atom_site_aniso_U_23
_atom_site_aniso_U_13
_atom_site_aniso_U_12
Pb1 0.0414(7) 0.0340(6) 0.0232(7) -0.0058(5) -0.0063(6) -0.0020(5)
Pb3 0.0487(3) 0.0333(2) 0.0261(3) -0.0052(2) -0.0068(2) -0.0014(2)
Pb2 0.0386(6) 0.0334(6) 0.0254(8) -0.0078(6) -0.0048(6) -0.0020(5)
I7 0.0453(13) 0.0585(14) 0.073(2) -0.0270(14) -0.0185(13) 0.0164(11)
I4 0.073(2) 0.108(2) 0.0353(19) -0.0292(18) -0.0224(17) 0.048(2)
I8 0.0709(17) 0.0507(13) 0.0292(15) -0.0150(12) -0.0091(13) -0.0001(12)
I6 0.0584(15) 0.0507(15) 0.052(2) -0.0126(14) -0.0154(14) -0.0156(12)
I3 0.080(2) 0.0411(12) 0.050(2) -0.0241(13) -0.0041(16) 0.0072(13)
I1 0.0652(17) 0.0482(14) 0.055(2) -0.0141(14) -0.0239(15) -0.0165(12)
I2 0.0658(16) 0.0643(15) 0.0271(13) -0.0083(11) 0.0026(11) -0.0050(12)
I5 0.0606(18) 0.108(2) 0.0342(19) -0.0215(18) -0.0106(15) 0.0392(18)
O1 0.031(8) 0.047(9) 0.043(12) -0.034(9) 0.022(6) -0.025(7)
O2 0.086(17) 0.078(15) 0.048(16) -0.010(12) 0.005(12) -0.041(13)
C3 0.031(10) 0.056(13) 0.052(15) -0.019(12) -0.015(10) -0.001(9)
C5 0.053(13) 0.044(12) 0.021(13) 0.014(8) -0.012(9) -0.017(9)
C7 0.058(14) 0.038(12) 0.033(15) -0.007(10) 0.010(9) -0.023(10)
O4 0.089(15) 0.087(14) 0.010(9) -0.008(8) -0.027(9) 0.008(11)
N4 0.055(13) 0.062(14) 0.022(10) -0.003(8) -0.016(8) -0.007(9)

loop_
_atom_type_symbol
_atom_type_description
_atom_type_scat_dispersion_real
_atom_type_scat_dispersion_imag
_atom_type_scat_source
C C 0.0033 0.0016 'International Tables Vol C Tables 4.2.6.8 and 6.1.1.4'
H H 0.0000 0.0000 'International Tables Vol C Tables 4.2.6.8 and 6.1.1.4'
N N 0.0061 0.0033 'International Tables Vol C Tables 4.2.6.8 and 6.1.1.4'
O O 0.0106 0.0060 'International Tables Vol C Tables 4.2.6.8 and 6.1.1.4'
I I -0.4742 1.8119 'International Tables Vol C Tables 4.2.6.8 and 6.1.1.4'
Pb Pb -3.3944 10.1111 'International Tables Vol C Tables 4.2.6.8 and 6.1.1.4'

loop_
_geom_angle_atom_site_label_1
_geom_angle_atom_site_label_2
_geom_angle_atom_site_label_3
_geom_angle
_geom_angle_site_symmetry_1
_geom_angle_site_symmetry_3
I3 Pb1 I1 90.17(10) . .
I3 Pb1 I4 93.17(9) . .
I1 Pb1 I4 101.74(11) . .
I3 Pb1 I2 85.04(9) . .
I1 Pb1 I2 84.36(9) . .
I4 Pb1 I2 173.67(11) . .
I3 Pb1 I5 157.74(11) . .
I1 Pb1 I5 108.80(12) . .
I4 Pb1 I5 94.17(11) . .
I2 Pb1 I5 85.36(9) . .
I8 Pb3 I3 179.86(14) . 1_564
I8 Pb3 I2 95.57(10) . 1_564
I3 Pb3 I2 84.54(10) 1_564 1_564
I8 Pb3 I7 84.61(9) . .
I3 Pb3 I7 95.28(10) 1_564 .
I2 Pb3 I7 179.41(14) 1_564 .
I8 Pb3 I1 94.01(9) . 1_564
I3 Pb3 I1 86.10(10) 1_564 1_564
I2 Pb3 I1 81.56(10) 1_564 1_564
I7 Pb3 I1 99.00(10) . 1_564
I8 Pb3 I6 86.96(9) . .
I3 Pb3 I6 92.94(9) 1_564 .
I2 Pb3 I6 98.24(10) 1_564 .
I7 Pb3 I6 81.20(10) . .
I1 Pb3 I6 179.03(10) 1_564 .
O2 Pb2 I8 77.8(7) 1_445 .
O2 Pb2 I5 82.6(8) 1_445 .
I8 Pb2 I5 93.73(9) . .
O2 Pb2 I6 167.5(7) 1_445 .
I8 Pb2 I6 90.14(9) . .
I5 Pb2 I6 101.39(10) . .
O2 Pb2 I7 92.0(8) 1_445 .
I8 Pb2 I7 85.11(9) . .
I5 Pb2 I7 174.58(11) . .
I6 Pb2 I7 83.92(9) . .
O2 Pb2 I4 83.4(7) 1_445 .
I8 Pb2 I4 158.44(11) . .
I5 Pb2 I4 94.20(10) . .
I6 Pb2 I4 107.86(11) . .
I7 Pb2 I4 85.10(9) . .
Pb2 I7 Pb3 76.82(8) . .
Pb1 I4 Pb2 85.79(8) . .
Pb2 I8 Pb3 78.70(8) . .
Pb2 I6 Pb3 75.19(7) . .
Pb1 I3 Pb3 78.26(8) . 1_546
Pb1 I1 Pb3 75.89(7) . 1_546
Pb3 I2 Pb1 76.77(8) 1_546 .
Pb2 I5 Pb1 85.83(8) . .
C4 N1 C5 111.8(19) . .
C4 N1 C1 104.3(14) . .
C5 N1 C1 112(2) . .
C4 N1 H1N 109.6 . .
C5 N1 H1N 109.6 . .
C1 N1 H1N 109.6 . .
C7 N2 C6 109.4(18) . .
C7 N2 C10 110.1(15) . .
C6 N2 C10 111.1(16) . .
C7 N2 H2N 108.7 . .
C6 N2 H2N 108.7 . .
C10 N2 H2N 108.7 . .
C2 O1 C3 109.6(16) . .
C9 O2 C8 112(2) . .
C9 O2 Pb2 130.2(18) . 1_665
C8 O2 Pb2 113.9(17) . 1_665
C11 N3 C13 121(3) . .
C11 N3 C12 94(3) . .
C13 N3 C12 145(3) . .
C2 C1 N1 112.2(18) . .
C2 C1 H1A 109.2 . .
N1 C1 H1A 109.2 . .
C2 C1 H1B 109.2 . .
N1 C1 H1B 109.2 . .
H1A C1 H1B 107.9 . .
O1 C2 C1 113(2) . .
O1 C2 H2A 109.0 . .
C1 C2 H2A 109.0 . .
O1 C2 H2B 109.0 . .
C1 C2 H2B 109.0 . .
H2A C2 H2B 107.8 . .
C4 C3 O1 106.0(17) . .
C4 C3 H3A 110.5 . .
O1 C3 H3A 110.5 . .
C4 C3 H3B 110.5 . .
O1 C3 H3B 110.5 . .
H3A C3 H3B 108.7 . .
N1 C4 C3 111.1(16) . .
N1 C4 H4A 109.4 . .
C3 C4 H4A 109.4 . .
N1 C4 H4B 109.4 . .
C3 C4 H4B 109.4 . .
H4A C4 H4B 108.0 . .
N1 C5 C6 113.2(17) . .
N1 C5 H5A 108.9 . .
C6 C5 H5A 108.9 . .
N1 C5 H5B 109.0 . .
C6 C5 H5B 109.0 . .
H5A C5 H5B 107.8 . .
N2 C6 C5 109.1(15) . .
N2 C6 H6A 109.9 . .
C5 C6 H6A 109.9 . .
N2 C6 H6B 109.9 . .
C5 C6 H6B 109.8 . .
H6A C6 H6B 108.3 . .
N2 C7 C8 107.4(19) . .
N2 C7 H7A 110.2 . .
C8 C7 H7A 110.3 . .
N2 C7 H7B 110.2 . .
C8 C7 H7B 110.2 . .
H7A C7 H7B 108.5 . .
O2 C8 C7 105(2) . .
O2 C8 H8A 110.8 . .
C7 C8 H8A 110.8 . .
O2 C8 H8B 110.8 . .
C7 C8 H8B 110.8 . .
H8A C8 H8B 108.9 . .
O2 C9 C10 115(2) . .
O2 C9 H9A 108.4 . .
C10 C9 H9A 108.4 . .
O2 C9 H9B 108.5 . .
C10 C9 H9B 108.4 . .
H9A C9 H9B 107.5 . .
C9 C10 N2 108.7(15) . .
C9 C10 H10A 110.0 . .
N2 C10 H10A 109.9 . .
C9 C10 H10B 109.9 . .
N2 C10 H10B 109.9 . .
H10A C10 H10B 108.3 . .
O3 C11 N3 118(2) . .
O3 C11 H11 120.9 . .
N3 C11 H11 120.9 . .
N3 C12 H12A 109.5 . .
N3 C12 H12B 109.5 . .
H12A C12 H12B 109.5 . .
N3 C12 H12C 109.5 . .
H12A C12 H12C 109.5 . .
H12B C12 H12C 109.5 . .
N3 C13 H13A 109.5 . .
N3 C13 H13B 109.4 . .
H13A C13 H13B 109.5 . .
N3 C13 H13C 109.5 . .
H13A C13 H13C 109.5 . .
H13B C13 H13C 109.5 . .
C14 N4 C15 129(4) . .
C14 N4 C16 136(4) . .
C15 N4 C16 95(3) . .
O4 C14 N4 146(6) . .
O4 C14 H14A 107.2 . .
N4 C14 H14A 107.3 . .
N4 C15 H15A 109.5 . .
N4 C15 H15B 109.5 . .
H15A C15 H15B 109.5 . .
N4 C15 H15C 109.4 . .
H15A C15 H15C 109.5 . .
H15B C15 H15C 109.5 . .
N4 C16 H16A 109.5 . .
N4 C16 H16B 109.5 . .
H16A C16 H16B 109.5 . .
N4 C16 H16C 109.5 . .
H16A C16 H16C 109.5 . .
H16B C16 H16C 109.5 . .

loop_
_geom_bond_atom_site_label_1
_geom_bond_atom_site_label_2
_geom_bond_distance
_geom_bond_site_symmetry_2
Pb1 I3 3.106(4) .
Pb1 I1 3.114(3) .
Pb1 I4 3.158(3) .
Pb1 I2 3.185(3) .
Pb1 I5 3.233(4) .
Pb3 I8 3.124(3) .
Pb3 I3 3.149(3) 1_564
Pb3 I2 3.172(4) 1_564
Pb3 I7 3.185(4) .
Pb3 I1 3.302(4) 1_564
Pb3 I6 3.316(4) .
Pb2 O2 2.74(2) 1_445
Pb2 I8 3.106(3) .
Pb2 I5 3.156(3) .
Pb2 I6 3.156(3) .
Pb2 I7 3.173(3) .
Pb2 I4 3.234(4) .
I3 Pb3 3.149(3) 1_546
I1 Pb3 3.302(4) 1_546
I2 Pb3 3.172(4) 1_546
N1 C4 1.45(2) .
N1 C5 1.468(16) .
N1 C1 1.62(3) .
N1 H1N 0.9100 .
N2 C7 1.42(3) .
N2 C6 1.464(16) .
N2 C10 1.54(2) .
N2 H2N 0.9100 .
O1 C2 1.36(3) .
O1 C3 1.54(3) .
O2 C9 1.31(3) .
O2 C8 1.56(4) .
O2 Pb2 2.74(2) 1_665
O3 C11 1.31(3) .
N3 C11 1.360(18) .
N3 C13 1.43(4) .
N3 C12 1.58(5) .
C1 C2 1.37(4) .
C1 H1A 0.9700 .
C1 H1B 0.9700 .
C2 H2A 0.9700 .
C2 H2B 0.9700 .
C3 C4 1.52(3) .
C3 H3A 0.9700 .
C3 H3B 0.9700 .
C4 H4A 0.9700 .
C4 H4B 0.9700 .
C5 C6 1.545(14) .
C5 H5A 0.9700 .
C5 H5B 0.9700 .
C6 H6A 0.9700 .
C6 H6B 0.9700 .
C7 C8 1.68(4) .
C7 H7A 0.9700 .
C7 H7B 0.9700 .
C8 H8A 0.9700 .
C8 H8B 0.9700 .
C9 C10 1.49(3) .
C9 H9A 0.9700 .
C9 H9B 0.9700 .
C10 H10A 0.9700 .
C10 H10B 0.9700 .
C11 H11 0.9300 .
C12 H12A 0.9600 .
C12 H12B 0.9600 .
C12 H12C 0.9600 .
C13 H13A 0.9600 .
C13 H13B 0.9600 .
C13 H13C 0.9600 .
O4 C14 1.04(6) .
N4 C14 1.27(5) .
N4 C15 1.39(5) .
N4 C16 1.39(4) .
C14 H14A 0.9300 .
C15 H15A 0.9600 .
C15 H15B 0.9600 .
C15 H15C 0.9600 .
C16 H16A 0.9600 .
C16 H16B 0.9600 .
C16 H16C 0.9600 .
